data_7126552
loop_
_publ_author_name
'Tani, Yosuke'
'Komura, Mao'
'Ogawa, Takuji'

_publ_section_title
;
 Mechanoresponsive turn-on phosphorescence by a desymmetrization approach.
;
_journal_issue 50
_journal_name_full 'Chemical communications (Cambridge, England)'
_journal_page_first 6810
_journal_page_last 6813
_journal_paper_doi 10.1039/d0cc01949f
_journal_volume 56
_journal_year 2020
_chemical_formula_sum 'C28 H44 Br2 O2 S2 Si2'
_chemical_formula_weight 692.75
_space_group_crystal_system monoclinic
_space_group_IT_number 15
_space_group_name_Hall '-C 2yc'
_space_group_name_H-M_alt 'C 1 2/c 1'
_atom_sites_solution_hydrogens geom
_audit_creation_method SHELXL-2018/3
_audit_update_record
;
2020-02-26 deposited with the CCDC.	2020-05-11 downloaded from the CCDC.
;
_cell_angle_alpha 90
_cell_angle_beta 93.614(4)
_cell_angle_gamma 90
_cell_formula_units_Z 4
_cell_length_a 12.2729(19)
_cell_length_b 9.6494(15)
_cell_length_c 28.534(5)
_cell_measurement_reflns_used 3407
_cell_measurement_temperature 300(2)
_cell_measurement_theta_max 27.4855
_cell_measurement_theta_min 3.3265
_cell_volume 3372.5(9)
_computing_cell_refinement CrystalClear
_computing_data_collection CrystalClear
_computing_data_reduction CrystalClear
_computing_molecular_graphics 'Yadokari-XG (Wakita, Nemoto et al., 2009)'
_computing_publication_material 'Yadokari-XG (Wakita, Nemoto et al., 2009)'
_computing_structure_refinement 'SHELXL-2018/3 (Sheldrick, 2018)'
_computing_structure_solution SIR-97
_diffrn_ambient_temperature 300(2)
_diffrn_measured_fraction_theta_full 0.993
_diffrn_measured_fraction_theta_max 0.991
_diffrn_measurement_device_type 'Rigaku XtaLAB P200'
_diffrn_measurement_method \w
_diffrn_radiation_type MoK\a
_diffrn_radiation_wavelength 0.71075
_diffrn_reflns_av_R_equivalents 0.0511
_diffrn_reflns_av_unetI/netI 0.0558
_diffrn_reflns_Laue_measured_fraction_full 0.993
_diffrn_reflns_Laue_measured_fraction_max 0.991
_diffrn_reflns_limit_h_max 15
_diffrn_reflns_limit_h_min -15
_diffrn_reflns_limit_k_max 12
_diffrn_reflns_limit_k_min -12
_diffrn_reflns_limit_l_max 35
_diffrn_reflns_limit_l_min -37
_diffrn_reflns_number 13168
_diffrn_reflns_point_group_measured_fraction_full 0.993
_diffrn_reflns_point_group_measured_fraction_max 0.991
_diffrn_reflns_theta_full 25.242
_diffrn_reflns_theta_max 27.538
_diffrn_reflns_theta_min 3.094
_exptl_absorpt_coefficient_mu 2.621
_exptl_absorpt_correction_T_max 1.0000
_exptl_absorpt_correction_T_min 0.8158
_exptl_absorpt_correction_type multi-scan
_exptl_crystal_colour yellow
_exptl_crystal_density_diffrn 1.364
_exptl_crystal_density_method 'not measured'
_exptl_crystal_description prism
_exptl_crystal_F_000 1432
_exptl_crystal_size_max 0.200
_exptl_crystal_size_mid 0.150
_exptl_crystal_size_min 0.060
_refine_diff_density_max 1.450
_refine_diff_density_min -1.174
_refine_diff_density_rms 0.087
_refine_ls_extinction_method none
_refine_ls_goodness_of_fit_ref 1.032
_refine_ls_hydrogen_treatment constr
_refine_ls_matrix_type full
_refine_ls_number_parameters 169
_refine_ls_number_reflns 3852
_refine_ls_number_restraints 0
_refine_ls_restrained_S_all 1.032
_refine_ls_R_factor_all 0.1050
_refine_ls_R_factor_gt 0.0605
_refine_ls_shift/su_max 0.001
_refine_ls_shift/su_mean 0.000
_refine_ls_structure_factor_coef Fsqd
_refine_ls_weighting_details 'w=1/[\s^2^(Fo^2^)+(0.0773P)^2^+9.4746P] where P=(Fo^2^+2Fc^2^)/3'
_refine_ls_weighting_scheme calc
_refine_ls_wR_factor_gt 0.1516
_refine_ls_wR_factor_ref 0.1705
_reflns_Friedel_coverage 0.000
_reflns_number_gt 2413
_reflns_number_total 3852
_reflns_threshold_expression 'I > 2\s(I)'
_cod_data_source_file d0cc01949f2.cif
_cod_data_source_block mk251e
_cod_depositor_comments 'Adding full bibliography for 7126544--7126553.cif.'
_cod_original_sg_symbol_H-M 'C 2/c'
_cod_database_code 7126552
_shelx_shelxl_version_number 2018/3
_shelx_space_group_comment
;
The symmetry employed for this shelxl refinement is uniquely defined
by the following loop, which should always be used as a source of
symmetry information in preference to the above space-group names.
They are only intended as comments.
;
_shelx_estimated_absorpt_t_min 0.622
_shelx_estimated_absorpt_t_max 0.859

loop_
_space_group_symop_operation_xyz
'x, y, z'
'-x, y, -z+1/2'
'x+1/2, y+1/2, z'
'-x+1/2, y+1/2, -z+1/2'
'-x, -y, -z'
'x, -y, z-1/2'
'-x+1/2, -y+1/2, -z'
'x+1/2, -y+1/2, z-1/2'

loop_
_atom_site_label
_atom_site_type_symbol
_atom_site_fract_x
_atom_site_fract_y
_atom_site_fract_z
_atom_site_U_iso_or_equiv
_atom_site_adp_type
_atom_site_occupancy
_atom_site_site_symmetry_order
_atom_site_calc_flag
_atom_site_refinement_flags_posn
_atom_site_refinement_flags_adp
_atom_site_refinement_flags_occupancy
_atom_site_disorder_assembly
_atom_site_disorder_group
O1 O 0.5487(3) 0.2738(5) 0.20032(17) 0.1060(19) Uani 1 1 d . . . . .
C1 C 0.4878(4) 0.2070(5) 0.22337(18) 0.0531(13) Uani 1 1 d . . . . .
C2 C 0.3839(3) 0.1518(4) 0.20325(14) 0.0403(10) Uani 1 1 d . . . . .
C3 C 0.3156(4) 0.0550(5) 0.21910(15) 0.0488(12) Uani 1 1 d . . . . .
C4 C 0.2220(4) 0.0324(5) 0.18918(17) 0.0554(13) Uani 1 1 d . . . . .
H1 H 0.168335 -0.031865 0.195512 0.066 Uiso 1 1 calc R U . . .
C5 C 0.2171(3) 0.1133(5) 0.15003(14) 0.0388(9) Uani 1 1 d . . . . .
S1 S 0.33166(9) 0.21408(12) 0.14984(4) 0.0481(3) Uani 1 1 d . . . . .
Br1 Br 0.34347(6) -0.05139(9) 0.27354(2) 0.1049(4) Uani 1 1 d . . . . .
Si1 Si 0.10590(9) 0.11412(12) 0.10091(4) 0.0368(3) Uani 1 1 d . . . . .
C6 C 0.1114(4) 0.2837(5) 0.06851(16) 0.0496(11) Uani 1 1 d . . . . .
H2 H 0.188095 0.298108 0.062139 0.060 Uiso 1 1 calc R U . . .
C7 C 0.1379(4) -0.0321(5) 0.05936(16) 0.0513(12) Uani 1 1 d . . . . .
H3 H 0.080990 -0.030422 0.033691 0.062 Uiso 1 1 calc R U . . .
C8 C -0.0263(4) 0.0758(5) 0.12857(17) 0.0497(11) Uani 1 1 d . . . . .
H4 H -0.016612 -0.016096 0.142874 0.060 Uiso 1 1 calc R U . . .
C9 C 0.0776(6) 0.4100(6) 0.0966(2) 0.0838(19) Uani 1 1 d . . . . .
H5 H 0.088241 0.492707 0.078805 0.126 Uiso 1 1 calc R U . . .
H6 H 0.121274 0.414452 0.125713 0.126 Uiso 1 1 calc R U . . .
H7 H 0.001956 0.402043 0.103047 0.126 Uiso 1 1 calc R U . . .
C10 C 0.0474(5) 0.2823(6) 0.02056(18) 0.0700(16) Uani 1 1 d . . . . .
H8 H -0.027871 0.261746 0.024746 0.105 Uiso 1 1 calc R U . . .
H9 H 0.077242 0.212944 0.000946 0.105 Uiso 1 1 calc R U . . .
H10 H 0.052868 0.371540 0.005990 0.105 Uiso 1 1 calc R U . . .
C11 C 0.2462(5) -0.0101(8) 0.0373(2) 0.0829(19) Uani 1 1 d . . . . .
H11 H 0.304526 -0.011072 0.061342 0.124 Uiso 1 1 calc R U . . .
H12 H 0.245230 0.077708 0.021404 0.124 Uiso 1 1 calc R U . . .
H13 H 0.257283 -0.082855 0.015139 0.124 Uiso 1 1 calc R U . . .
C12 C 0.1332(6) -0.1751(6) 0.0821(2) 0.0781(18) Uani 1 1 d . . . . .
H14 H 0.148715 -0.244853 0.059447 0.117 Uiso 1 1 calc R U . . .
H15 H 0.061603 -0.190253 0.092851 0.117 Uiso 1 1 calc R U . . .
H16 H 0.186257 -0.180153 0.108214 0.117 Uiso 1 1 calc R U . . .
C13 C -0.1229(4) 0.0615(7) 0.0925(2) 0.0739(17) Uani 1 1 d . . . . .
H17 H -0.185696 0.029686 0.107806 0.111 Uiso 1 1 calc R U . . .
H18 H -0.105224 -0.004080 0.068820 0.111 Uiso 1 1 calc R U . . .
H19 H -0.138558 0.149840 0.078132 0.111 Uiso 1 1 calc R U . . .
C14 C -0.0561(6) 0.1729(9) 0.1688(3) 0.099(2) Uani 1 1 d . . . . .
H20 H -0.070831 0.264089 0.156552 0.148 Uiso 1 1 calc R U . . .
H21 H 0.003737 0.176967 0.192127 0.148 Uiso 1 1 calc R U . . .
H22 H -0.119730 0.138001 0.182789 0.148 Uiso 1 1 calc R U . . .

loop_
_atom_site_aniso_label
_atom_site_aniso_U_11
_atom_site_aniso_U_22
_atom_site_aniso_U_33
_atom_site_aniso_U_23
_atom_site_aniso_U_13
_atom_site_aniso_U_12
O1 0.074(3) 0.130(4) 0.107(3) 0.066(3) -0.052(2) -0.063(3)
C1 0.045(2) 0.045(3) 0.066(3) 0.012(2) -0.029(2) -0.011(2)
C2 0.034(2) 0.046(2) 0.038(2) 0.0052(18) -0.0194(17) -0.0041(19)
C3 0.044(2) 0.059(3) 0.041(2) 0.017(2) -0.018(2) -0.011(2)
C4 0.047(3) 0.065(3) 0.051(3) 0.021(2) -0.018(2) -0.027(2)
C5 0.032(2) 0.046(2) 0.037(2) 0.0025(18) -0.0115(17) -0.0067(19)
S1 0.0389(6) 0.0553(7) 0.0470(6) 0.0201(5) -0.0222(5) -0.0174(5)
Br1 0.0953(5) 0.1415(7) 0.0725(4) 0.0677(4) -0.0386(4) -0.0409(5)
Si1 0.0304(5) 0.0411(6) 0.0369(6) 0.0034(5) -0.0146(4) -0.0058(5)
C6 0.042(2) 0.052(3) 0.052(3) 0.009(2) -0.018(2) -0.010(2)
C7 0.048(3) 0.058(3) 0.046(2) -0.006(2) -0.016(2) 0.005(2)
C8 0.038(2) 0.055(3) 0.054(3) 0.004(2) -0.008(2) -0.007(2)
C9 0.108(5) 0.053(3) 0.085(4) 0.001(3) -0.035(4) -0.003(3)
C10 0.075(4) 0.076(4) 0.055(3) 0.025(3) -0.029(3) -0.014(3)
C11 0.057(3) 0.120(5) 0.071(4) -0.018(4) 0.002(3) 0.012(4)
C12 0.098(5) 0.054(3) 0.079(4) -0.008(3) -0.020(3) 0.017(3)
C13 0.042(3) 0.091(4) 0.086(4) 0.011(3) -0.019(3) -0.010(3)
C14 0.071(4) 0.129(6) 0.100(5) -0.040(5) 0.028(4) -0.022(4)

loop_
_atom_type_symbol
_atom_type_description
_atom_type_scat_dispersion_real
_atom_type_scat_dispersion_imag
_atom_type_scat_source
C C 0.0033 0.0016 'International Tables Vol C Tables 4.2.6.8 and 6.1.1.4'
H H 0.0000 0.0000 'International Tables Vol C Tables 4.2.6.8 and 6.1.1.4'
O O 0.0106 0.0060 'International Tables Vol C Tables 4.2.6.8 and 6.1.1.4'
Si Si 0.0817 0.0704 'International Tables Vol C Tables 4.2.6.8 and 6.1.1.4'
S S 0.1246 0.1234 'International Tables Vol C Tables 4.2.6.8 and 6.1.1.4'
Br Br -0.2901 2.4595 'International Tables Vol C Tables 4.2.6.8 and 6.1.1.4'

loop_
_geom_angle_atom_site_label_1
_geom_angle_atom_site_label_2
_geom_angle_atom_site_label_3
_geom_angle
_geom_angle_site_symmetry_1
_geom_angle_site_symmetry_3
_geom_angle_publ_flag
O1 C1 C2 122.1(4) . . ?
O1 C1 C1 116.7(4) . 2_655 ?
C2 C1 C1 120.0(5) . 2_655 ?
C3 C2 C1 131.5(4) . . ?
C3 C2 S1 109.4(3) . . ?
C1 C2 S1 119.1(3) . . ?
C2 C3 C4 113.9(4) . . ?
C2 C3 Br1 124.8(3) . . ?
C4 C3 Br1 121.2(3) . . ?
C5 C4 C3 113.7(4) . . ?
C5 C4 H1 123.2 . . ?
C3 C4 H1 123.2 . . ?
C4 C5 S1 109.6(3) . . ?
C4 C5 Si1 127.0(3) . . ?
S1 C5 Si1 123.4(2) . . ?
C5 S1 C2 93.4(2) . . ?
C6 Si1 C8 115.8(2) . . ?
C6 Si1 C5 108.70(19) . . ?
C8 Si1 C5 106.8(2) . . ?
C6 Si1 C7 108.9(2) . . ?
C8 Si1 C7 109.4(2) . . ?
C5 Si1 C7 106.9(2) . . ?
C9 C6 C10 109.5(4) . . ?
C9 C6 Si1 114.5(4) . . ?
C10 C6 Si1 113.5(3) . . ?
C9 C6 H2 106.2 . . ?
C10 C6 H2 106.2 . . ?
Si1 C6 H2 106.2 . . ?
C11 C7 C12 111.1(5) . . ?
C11 C7 Si1 112.0(4) . . ?
C12 C7 Si1 113.0(4) . . ?
C11 C7 H3 106.7 . . ?
C12 C7 H3 106.7 . . ?
Si1 C7 H3 106.7 . . ?
C13 C8 C14 110.2(5) . . ?
C13 C8 Si1 112.8(4) . . ?
C14 C8 Si1 116.3(4) . . ?
C13 C8 H4 105.5 . . ?
C14 C8 H4 105.5 . . ?
Si1 C8 H4 105.5 . . ?
C6 C9 H5 109.5 . . ?
C6 C9 H6 109.5 . . ?
H5 C9 H6 109.5 . . ?
C6 C9 H7 109.5 . . ?
H5 C9 H7 109.5 . . ?
H6 C9 H7 109.5 . . ?
C6 C10 H8 109.5 . . ?
C6 C10 H9 109.5 . . ?
H8 C10 H9 109.5 . . ?
C6 C10 H10 109.5 . . ?
H8 C10 H10 109.5 . . ?
H9 C10 H10 109.5 . . ?
C7 C11 H11 109.5 . . ?
C7 C11 H12 109.5 . . ?
H11 C11 H12 109.5 . . ?
C7 C11 H13 109.5 . . ?
H11 C11 H13 109.5 . . ?
H12 C11 H13 109.5 . . ?
C7 C12 H14 109.5 . . ?
C7 C12 H15 109.5 . . ?
H14 C12 H15 109.5 . . ?
C7 C12 H16 109.5 . . ?
H14 C12 H16 109.5 . . ?
H15 C12 H16 109.5 . . ?
C8 C13 H17 109.5 . . ?
C8 C13 H18 109.5 . . ?
H17 C13 H18 109.5 . . ?
C8 C13 H19 109.5 . . ?
H17 C13 H19 109.5 . . ?
H18 C13 H19 109.5 . . ?
C8 C14 H20 109.5 . . ?
C8 C14 H21 109.5 . . ?
H20 C14 H21 109.5 . . ?
C8 C14 H22 109.5 . . ?
H20 C14 H22 109.5 . . ?
H21 C14 H22 109.5 . . ?

loop_
_geom_bond_atom_site_label_1
_geom_bond_atom_site_label_2
_geom_bond_distance
_geom_bond_site_symmetry_2
_geom_bond_publ_flag
O1 C1 1.212(6) . ?
C1 C2 1.464(5) . ?
C1 C1 1.531(10) 2_655 ?
C2 C3 1.353(6) . ?
C2 S1 1.724(4) . ?
C3 C4 1.405(6) . ?
C3 Br1 1.875(4) . ?
C4 C5 1.361(6) . ?
C4 H1 0.9300 . ?
C5 S1 1.710(4) . ?
C5 Si1 1.894(4) . ?
Si1 C6 1.882(5) . ?
Si1 C8 1.885(5) . ?
Si1 C7 1.900(5) . ?
C6 C9 1.531(8) . ?
C6 C10 1.534(6) . ?
C6 H2 0.9800 . ?
C7 C11 1.522(8) . ?
C7 C12 1.527(8) . ?
C7 H3 0.9800 . ?
C8 C13 1.527(6) . ?
C8 C14 1.544(8) . ?
C8 H4 0.9800 . ?
C9 H5 0.9600 . ?
C9 H6 0.9600 . ?
C9 H7 0.9600 . ?
C10 H8 0.9600 . ?
C10 H9 0.9600 . ?
C10 H10 0.9600 . ?
C11 H11 0.9600 . ?
C11 H12 0.9600 . ?
C11 H13 0.9600 . ?
C12 H14 0.9600 . ?
C12 H15 0.9600 . ?
C12 H16 0.9600 . ?
C13 H17 0.9600 . ?
C13 H18 0.9600 . ?
C13 H19 0.9600 . ?
C14 H20 0.9600 . ?
C14 H21 0.9600 . ?
C14 H22 0.9600 . ?

loop_
_geom_torsion_atom_site_label_1
_geom_torsion_atom_site_label_2
_geom_torsion_atom_site_label_3
_geom_torsion_atom_site_label_4
_geom_torsion
_geom_torsion_site_symmetry_1
_geom_torsion_site_symmetry_2
_geom_torsion_site_symmetry_3
_geom_torsion_site_symmetry_4
_geom_torsion_publ_flag
O1 C1 C2 C3 165.2(6) . . . . ?
C1 C1 C2 C3 -27.1(7) 2_655 . . . ?
O1 C1 C2 S1 -14.8(7) . . . . ?
C1 C1 C2 S1 152.9(3) 2_655 . . . ?
C1 C2 C3 C4 179.2(5) . . . . ?
S1 C2 C3 C4 -0.8(6) . . . . ?
C1 C2 C3 Br1 -4.9(8) . . . . ?
S1 C2 C3 Br1 175.1(3) . . . . ?
C2 C3 C4 C5 -0.6(7) . . . . ?
Br1 C3 C4 C5 -176.7(4) . . . . ?
C3 C4 C5 S1 1.8(6) . . . . ?
C3 C4 C5 Si1 179.5(4) . . . . ?
C4 C5 S1 C2 -1.9(4) . . . . ?
Si1 C5 S1 C2 -179.7(3) . . . . ?
C3 C2 S1 C5 1.5(4) . . . . ?
C1 C2 S1 C5 -178.5(4) . . . . ?
C4 C5 Si1 C6 159.3(5) . . . . ?
S1 C5 Si1 C6 -23.2(4) . . . . ?
C4 C5 Si1 C8 33.8(5) . . . . ?
S1 C5 Si1 C8 -148.8(3) . . . . ?
C4 C5 Si1 C7 -83.3(5) . . . . ?
S1 C5 Si1 C7 94.2(3) . . . . ?
C8 Si1 C6 C9 51.3(4) . . . . ?
C5 Si1 C6 C9 -68.8(4) . . . . ?
C7 Si1 C6 C9 175.0(4) . . . . ?
C8 Si1 C6 C10 -75.5(4) . . . . ?
C5 Si1 C6 C10 164.4(4) . . . . ?
C7 Si1 C6 C10 48.3(4) . . . . ?
C6 Si1 C7 C11 54.8(4) . . . . ?
C8 Si1 C7 C11 -177.8(4) . . . . ?
C5 Si1 C7 C11 -62.5(4) . . . . ?
C6 Si1 C7 C12 -178.8(4) . . . . ?
C8 Si1 C7 C12 -51.3(4) . . . . ?
C5 Si1 C7 C12 63.9(4) . . . . ?
C6 Si1 C8 C13 63.5(4) . . . . ?
C5 Si1 C8 C13 -175.4(4) . . . . ?
C7 Si1 C8 C13 -60.0(4) . . . . ?
C6 Si1 C8 C14 -65.3(5) . . . . ?
C5 Si1 C8 C14 55.8(5) . . . . ?
C7 Si1 C8 C14 171.2(5) . . . . ?
